data_7249922
loop_
_publ_author_name
'Haque, Imdadul'
'Enamullah, Mohammed'
'Jhumur, Nisat Taslum'
'Sidhu, Baldeep K.'
'Herbert, David E.'
'Haj Hassani Sohi, Takin'
'Havl\'i\<cek, Lubom\'ir'
'Nemec, Ivan'
'Janiak, Christoph'

_publ_section_title
;
 Ferromagnetically coupled tetranuclear Ni(ii)-2-oxy-aceto- or
 benzo-phenonate complexes
;
_journal_issue 6
_journal_name_full 'RSC Advances'
_journal_page_first 4250
_journal_page_last 4261
_journal_paper_doi 10.1039/D4RA08700C
_journal_volume 15
_journal_year 2025
_chemical_formula_moiety 'C40 H56 Ni4 O16'
_chemical_formula_sum 'C40 H56 Ni4 O16'
_chemical_formula_weight 1027.68
_chemical_name_common tetrakis-[(\m~3~-methanolato-\k^3^O:O:O)(methanol-\kO)(2-oxyacetophenone-\k^2^O,O')nickel(II)]
_space_group_crystal_system monoclinic
_space_group_IT_number 14
_space_group_name_Hall '-P 2ybc'
_space_group_name_H-M_alt 'P 1 21/c 1'
_atom_sites_solution_hydrogens mixed
_atom_sites_solution_primary dual
_audit_creation_date 2023-11-30
_audit_creation_method
;
Olex2 1.5-ac5-024
(compiled 2022.04.12 svn.rca3783a0 for Rigaku Oxford Diffraction, GUI svn.r6498)
;
_audit_update_record
;
2024-07-01 deposited with the CCDC.	2025-01-23 downloaded from the CCDC.
;
_cell_angle_alpha 90
_cell_angle_beta 95.2175(5)
_cell_angle_gamma 90
_cell_formula_units_Z 4
_cell_length_a 19.08705(9)
_cell_length_b 15.15100(7)
_cell_length_c 15.82527(8)
_cell_measurement_reflns_used 95263
_cell_measurement_temperature 298.60(14)
_cell_measurement_theta_max 76.1070
_cell_measurement_theta_min 2.3110
_cell_volume 4557.51(4)
_computing_cell_refinement 'CrysAlisPro 1.171.42.94a (Rigaku OD, 2023)'
_computing_data_collection 'CrysAlisPro 1.171.42.94a (Rigaku OD, 2023)'
_computing_data_reduction 'CrysAlisPro 1.171.42.94a (Rigaku OD, 2023)'
_computing_molecular_graphics 'Olex2 1.5-ac5-024 (Dolomanov et al., 2009)'
_computing_publication_material 'Olex2 1.5-ac5-024 (Dolomanov et al., 2009)'
_computing_structure_refinement 'XL  (Sheldrick, 2008)'
_computing_structure_solution 'SHELXT 2014/5 (Sheldrick, 2014)'
_diffrn_ambient_environment air
_diffrn_ambient_temperature 298.60(14)
_diffrn_detector 'Hybrid Pixel Array Detector'
_diffrn_detector_area_resol_mean 10.0000
_diffrn_detector_type HyPix
_diffrn_measured_fraction_theta_full 1.000
_diffrn_measured_fraction_theta_max 0.992
_diffrn_measurement_details
;
List of Runs (angles in degrees, time in seconds):

  # Type    Start    End  Width  t~exp~   \w     \q     \k     \f   Frames
#--------------------------------------------------------------------------
  1  \w   -109.00 -76.00   0.50    0.16    --  -47.91 -54.00 112.00   66
  2  \w    -23.00  48.00   0.50    0.16    --   47.91 -54.00 112.00  142
  3  \w     53.00  80.00   0.50    0.16    --   47.91  54.00-104.00   54
  4  \w     94.00 119.00   0.50    0.16    --   47.91  54.00-104.00   50
  5  \w    -67.00 -41.00   0.50    0.62    --  -84.25  54.00-104.00   52
  6  \w   -134.00 -94.00   0.50    0.62    --  -84.25 -54.00 112.00   80
  7  \w     93.00 175.00   0.50    0.62    --  105.75  54.00-104.00  164
  8  \w    -20.00  18.00   0.50    0.16    --   12.00 101.00-124.30   76
  9  \w     -9.00  17.00   0.50    0.16    --   20.00 101.00 -34.50   52
 10  \w     -6.00  22.00   0.50    0.16    --   24.00  98.00 176.46   56
 11  \w      2.00  27.00   0.50    0.16    --   32.00  97.00  67.62   50
 12  \w     17.00  42.00   0.50    0.16    --   44.00  88.00  90.18   50
 13  \w     15.00  40.00   0.50    0.16    --   44.00  92.00  17.54   50
 14  \w     16.00  41.00   0.50    0.16    --   44.00  91.00 158.76   50
 15  \w     17.00  42.00   0.50    0.16    --   44.00  88.00 -75.21   50
 16  \w     17.00  42.00   0.50    0.16    --   44.00  89.00-162.16   50
 17  \w   -117.00 -70.00   0.50    0.16    --  -47.91 -77.00 -30.00   94
 18  \w    -63.00 -26.00   0.50    0.16    --  -47.91 -77.00 120.00   74
 19  \w    -52.00 -26.00   0.50    0.16    --  -47.91 -77.00-150.00   52
 20  \w   -119.00 -48.00   0.50    0.16    --  -47.91-178.00 -60.00  142
 21  \w    -59.00  18.00   0.50    0.16    --  -47.91  54.00-104.00  154
 22  \w   -101.00 -75.00   0.50    0.16    --  -47.91 -77.00-150.00   52
 23  \w    -58.00 -28.00   0.50    0.16    --  -47.91 -77.00 -30.00   60
 24  \w     48.00  85.00   0.50    0.16    --   47.91  19.00  30.00   74
 25  \w     39.00 110.00   0.50    0.16    --   47.91  19.00-180.00  142
 26  \w     38.00  73.00   0.50    0.16    --   47.91  19.00 120.00   70
 27  \w     89.00 116.00   0.50    0.16    --   47.91  19.00  30.00   54
 28  \w    -74.00 -34.00   0.50    0.16    --  -56.00 -77.00-171.43   80
 29  \w   -127.00-102.00   0.50    0.16    --  -56.00 -77.00  60.27   50
 30  \w    -65.00 -34.00   0.50    0.16    --  -56.00 -77.00  60.27   62
 31  \w   -126.00 -81.00   0.50    0.16    --  -56.00 -77.00-171.43   90
 32  \w    -79.00 -35.00   0.50    0.16    --  -56.00 -74.00-133.84   88
 33  \w    -60.00 -35.00   0.50    0.16    --  -56.00 -76.00  17.61   50
 34  \w   -120.00 -94.00   0.50    0.16    --  -56.00 -76.00  17.61   52
 35  \w    -64.00 -39.00   0.50    0.16    --  -60.00 -75.00 -85.45   50
 36  \w    -64.00 -38.00   0.50    0.16    --  -60.00 -77.00 -68.15   52
 37  \w    -73.00 -38.00   0.50    0.16    --  -60.00 -77.00 -38.47   70
 38  \w     39.00  84.00   0.50    0.16    --   60.00  75.00 155.20   90
 39  \w   -128.00-102.00   0.50    0.16    --  -64.00 -77.00 166.79   52
 40  \w    -68.00 -42.00   0.50    0.16    --  -64.00 -77.00 166.79   52
 41  \w    -69.00 -43.00   0.50    0.16    --  -64.00 -74.00 -91.78   52
 42  \w    -77.00 -45.00   0.50    0.16    --  -64.00 -69.00 102.19   64
 43  \w    -71.00 -46.00   0.50    0.16    --  -68.00 -77.00 107.78   50
 44  \w    -72.00 -47.00   0.50    0.16    --  -68.00 -75.00-161.13   50
 45  \w    -72.00 -47.00   0.50    0.16    --  -68.00 -76.00  15.91   50
 46  \w    -75.00 -49.00   0.50    0.16    --  -68.00 -75.00  61.84   52
 47  \w    -71.00 -46.00   0.50    0.16    --  -68.00 -77.00 -10.72   50
 48  \w    -77.00 -50.00   0.50    0.16    --  -72.00 -77.00-152.73   54
 49  \w    -76.00 -51.00   0.50    0.16    --  -72.00 -76.00 153.06   50
 50  \w    -80.00 -51.00   0.50    0.16    --  -72.00 -75.00-102.72   58
 51  \w    -82.00 -51.00   0.50    0.16    --  -72.00 -75.00 178.57   62
 52  \w    -81.00 -51.00   0.50    0.16    --  -72.00 -74.00-139.93   60
 53  \w    -90.00 -55.00   0.50    0.16    --  -76.00 -76.00 -48.00   70
 54  \w    -81.00 -55.00   0.50    0.16    --  -76.00 -74.00  99.11   52
 55  \w    -81.00 -55.00   0.50    0.16    --  -76.00 -76.00  49.42   52
 56  \w    -81.00 -55.00   0.50    0.16    --  -76.00 -76.00-113.53   52
 57  \w    -83.00 -58.00   0.50    0.62    --  -80.00 -77.00 151.29   50
 58  \w    -85.00 -59.00   0.50    0.62    --  -80.00 -76.00 -62.57   52
 59  \w    -90.00 -64.00   0.50    0.62    --  -84.25 -74.00-109.48   52
 60  \w   -153.00-116.00   0.50    0.62    --  -84.25 -77.00-124.76   74
 61  \w   -102.00 -64.00   0.50    0.62    --  -84.25 -76.00  76.67   76
 62  \w    -90.00 -62.00   0.50    0.62    --  -84.25 -77.00  60.00   56
 63  \w   -125.00 -64.00   0.50    0.62    --  -84.25 -72.00-163.46  122
 64  \w    -90.00 -63.00   0.50    0.62    --  -84.25 -76.00-136.77   54
 65  \w   -152.00-124.00   0.50    0.62    --  -84.25 -76.00-136.77   56
 66  \w   -153.00-127.00   0.50    0.62    --  -84.25 -76.00  76.67   52
 67  \w    -90.00 -64.00   0.50    0.62    --  -84.25 -73.00  91.45   52
 68  \w    -98.00 -63.00   0.50    0.62    --  -84.25 -76.00 127.35   70
 69  \w   -153.00 -68.00   0.50    0.62    --  -84.25 -65.00  95.83  170
 70  \w    -92.00 -63.00   0.50    0.62    --  -84.25 -76.00 174.65   58
 71  \w   -141.00-115.00   0.50    0.62    --  -84.25 -73.00  91.45   52
 72  \w    -91.00 -66.00   0.50    0.62    --  -84.25 -69.00-178.92   50
 73  \w   -155.00-113.00   0.50    0.62    --  -84.25 -76.00 127.35   84
 74  \w   -100.00 -64.00   0.50    0.62    --  -84.25 -74.00  16.95   72
 75  \w    -91.00 -65.00   0.50    0.62    --  -84.25 -73.00 -15.46   52
 76  \w   -114.00 -62.00   0.50    0.62    --  -84.25 -77.00 150.00  104
 77  \w    -89.00 -63.00   0.50    0.62    --  -84.25 -76.00  38.87   52
 78  \w   -150.00-119.00   0.50    0.62    --  -84.25 -76.00  38.87   62
 79  \w   -105.00 -64.00   0.50    0.62    --  -84.25 -77.00  90.00   82
 80  \w   -156.00-121.00   0.50    0.62    --  -84.25 -77.00  90.00   70
 81  \w    -87.00 -62.00   0.50    0.62    --  -84.25 -77.00-180.00   50
 82  \w   -145.00-108.00   0.50    0.62    --  -84.25 -77.00-180.00   74
 83  \w    -90.00 -64.00   0.50    0.62    --  -84.25 -75.00 -87.59   52
 84  \w   -123.00 -64.00   0.50    0.62    --  -84.25 -75.00   7.81  118
 85  \w   -147.00-118.00   0.50    0.62    --  -84.25 -77.00  60.00   58
 86  \w   -155.00-115.00   0.50    0.62    --  -84.25 -75.00 -87.59   80
 87  \w   -101.00 -62.00   0.50    0.62    --  -84.25 -77.00   0.00   78
 88  \w   -100.00 -64.00   0.50    0.62    --  -84.25 -72.00 -53.10   72
 89  \w   -139.00-113.00   0.50    0.62    --  -84.25 -77.00   0.00   52
 90  \w    -89.00 -64.00   0.50    0.62    --  -84.25 -72.00 -77.43   50
 91  \w   -141.00-116.00   0.50    0.62    --  -84.25 -72.00 -77.43   50
 92  \w    -88.00 -62.00   0.50    0.62    --  -84.25 -77.00-124.76   52
 93  \w   -156.00-125.00   0.50    0.62    --  -84.25 -74.00  16.95   62
 94  \w    -87.00 -62.00   0.50    0.62    --  -84.25 -77.00 -30.00   50
 95  \w   -115.00 -90.00   0.50    0.62    --  -84.25 -77.00 -30.00   50
 96  \w    -88.00 -63.00   0.50    0.62    --  -84.25 -75.00 -21.30   50
 97  \w     87.00 177.00   0.50    0.62    --  105.75  77.00 120.00  180
 98  \w     35.00  61.00   0.50    0.62    --  105.75 -57.00  30.00   52
 99  \w     38.00 102.00   0.50    0.62    --  105.75 -99.00 -90.00  128
100  \w     86.00 175.00   0.50    0.62    --  105.75  77.00 -60.00  178
101  \w     37.00 102.00   0.50    0.62    --  105.75 -99.00-180.00  130
102  \w     68.00 105.00   0.50    0.62    --  105.75 -99.00  60.00   74
103  \w     36.00  65.00   0.50    0.62    --  105.75 -99.00  60.00   58
104  \w     42.00 104.00   0.50    0.62    --  105.75 -99.00  30.00  124
105  \w     37.00 103.00   0.50    0.62    --  105.75 -99.00 120.00  132
106  \w     36.00 106.00   0.50    0.62    --  105.75 -99.00   0.00  140
107  \w     37.00 111.00   0.50    0.62    --  105.75-125.00 120.00  148
108  \w     39.00 109.00   0.50    0.62    --  105.75-115.00 166.34  140
109  \w    150.00 175.00   0.50    0.62    --  105.75  77.00  30.00   50
110  \w     87.00 126.00   0.50    0.62    --  105.75  77.00  30.00   78
111  \w     87.00 172.00   0.50    0.62    --  105.75  77.00 -90.00  170
112  \w     77.00 110.00   0.50    0.62    --  105.75-125.00   0.00   66
113  \w     97.00 163.00   0.50    0.62    --  105.75  19.00   0.00  132
114  \w     37.00  72.00   0.50    0.62    --  105.75-125.00   0.00   70
115  \w     96.00 176.00   0.50    0.62    --  105.75  38.00-120.00  160
116  \w    102.00 178.00   0.50    0.62    --  105.75  38.00-180.00  152
117  \w     35.00  60.00   0.50    0.62    --  105.75 -57.00   0.00   50
118  \w     37.00  91.00   0.50    0.62    --  105.75 -99.00-150.00  108
119  \w     36.00 103.00   0.50    0.62    --  105.75 -99.00 -60.00  134
120  \w     97.00 139.00   0.50    0.62    --  105.75  57.00  30.00   84
121  \w    112.00 176.00   0.50    0.62    --  105.75  38.00  90.00  128
122  \w    100.00 140.00   0.50    0.62    --  105.75  19.00-120.00   80
123  \w     38.00 109.00   0.50    0.62    --  105.75-112.00 -86.94  142
124  \w     35.00  60.00   0.50    0.62    --  105.75 -57.00-180.00   50
125  \w     35.00  60.00   0.50    0.62    --  105.75 -57.00 -90.00   50
;
_diffrn_measurement_device 'four-circle diffractometer'
_diffrn_measurement_device_type 'XtaLAB Synergy, Dualflex, HyPix'
_diffrn_measurement_method '\w scans'
_diffrn_orient_matrix_type 'CrysAlisPro convention (1999,Acta A55,543-557)'
_diffrn_orient_matrix_UB_11 0.0522528000
_diffrn_orient_matrix_UB_12 -0.0738712000
_diffrn_orient_matrix_UB_13 -0.0174614000
_diffrn_orient_matrix_UB_21 0.0044366000
_diffrn_orient_matrix_UB_22 0.0360773000
_diffrn_orient_matrix_UB_23 -0.0903745000
_diffrn_orient_matrix_UB_31 0.0617907000
_diffrn_orient_matrix_UB_32 0.0598565000
_diffrn_orient_matrix_UB_33 0.0328896000
_diffrn_radiation_monochromator mirror
_diffrn_radiation_probe x-ray
_diffrn_radiation_type 'Cu K\a'
_diffrn_radiation_wavelength 1.54184
_diffrn_reflns_av_R_equivalents 0.0410
_diffrn_reflns_av_unetI/netI 0.0129
_diffrn_reflns_Laue_measured_fraction_full 1.000
_diffrn_reflns_Laue_measured_fraction_max 0.992
_diffrn_reflns_limit_h_max 24
_diffrn_reflns_limit_h_min -23
_diffrn_reflns_limit_k_max 19
_diffrn_reflns_limit_k_min -18
_diffrn_reflns_limit_l_max 19
_diffrn_reflns_limit_l_min -19
_diffrn_reflns_number 160640
_diffrn_reflns_point_group_measured_fraction_full 1.000
_diffrn_reflns_point_group_measured_fraction_max 0.992
_diffrn_reflns_theta_full 67.684
_diffrn_reflns_theta_max 76.437
_diffrn_reflns_theta_min 2.324
_diffrn_source 'micro-focus sealed X-ray tube'
_diffrn_source_type 'PhotonJet (Cu) X-ray Source'
_exptl_absorpt_coefficient_mu 2.417
_exptl_absorpt_correction_T_max 1.000
_exptl_absorpt_correction_T_min 0.538
_exptl_absorpt_correction_type gaussian
_exptl_absorpt_process_details
;
CrysAlisPro 1.171.42.94a (Rigaku Oxford Diffraction, 2023)
Numerical absorption correction based on gaussian integration over
a multifaceted crystal model
Empirical absorption correction using spherical harmonics,
implemented in SCALE3 ABSPACK scaling algorithm.
;
_exptl_crystal_colour 'clear green'
_exptl_crystal_density_diffrn 1.498
_exptl_crystal_description block
_exptl_crystal_F_000 2144
_exptl_crystal_recrystallization_method 'Re-crystallisation from solvent: dichloromethane/methanol'
_exptl_crystal_size_max 0.31
_exptl_crystal_size_mid 0.23
_exptl_crystal_size_min 0.13
_refine_diff_density_max 0.381
_refine_diff_density_min -0.324
_refine_diff_density_rms 0.041
_refine_ls_extinction_method none
_refine_ls_goodness_of_fit_ref 1.068
_refine_ls_hydrogen_treatment mixed
_refine_ls_matrix_type full
_refine_ls_number_parameters 576
_refine_ls_number_reflns 9486
_refine_ls_number_restraints 8
_refine_ls_restrained_S_all 1.069
_refine_ls_R_factor_all 0.0336
_refine_ls_R_factor_gt 0.0318
_refine_ls_shift/su_max 0.002
_refine_ls_shift/su_mean 0.000
_refine_ls_structure_factor_coef Fsqd
_refine_ls_weighting_details 'w=1/[\s^2^(Fo^2^)+(0.0515P)^2^+1.4514P] where P=(Fo^2^+2Fc^2^)/3'
_refine_ls_weighting_scheme calc
_refine_ls_wR_factor_gt 0.0967
_refine_ls_wR_factor_ref 0.0980
_reflns_Friedel_coverage 0.000
_reflns_number_gt 8883
_reflns_number_total 9486
_reflns_threshold_expression 'I > 2\s(I)'
_cod_data_source_file d4ra08700c2.cif
_cod_data_source_block nil104_2
_cod_database_code 7249922
_shelx_shelxl_version_number 2017/1
_chemical_oxdiff_formula C40H56Ni4O16
_shelx_space_group_comment
;
The symmetry employed for this shelxl refinement is uniquely defined
by the following loop, which should always be used as a source of
symmetry information in preference to the above space-group names.
They are only intended as comments.
;
_shelx_estimated_absorpt_t_max 0.744
_shelx_estimated_absorpt_t_min 0.521
_olex2_refinement_description
;
1. Fixed Uiso
 At 1.2 times of:
  All C(H) groups
 At 1.5 times of:
  All C(H,H,H) groups, All C(H,H,H,H) groups
2. Restrained distances
 O7-H7
 1 with sigma of 0.02
 O10-C32A \\sim O10-C32B
 with sigma of 0.02
3. Rigid body (RIGU) restrains
 O7, C2
 with sigma for 1-2 distances of 0.001 and sigma for 1-3 distances of 0.002
 O16, C13
 with sigma for 1-2 distances of 0.002 and sigma for 1-3 distances of 0.002
4. Others
 Sof(C32B)=Sof(H32D)=Sof(H32E)=Sof(H32F)=1-FVAR(1)
 Sof(C32A)=Sof(H32A)=Sof(H32B)=Sof(H32C)=FVAR(1)
5.a Aromatic/amide H refined with riding coordinates:
 C4(H4), C5(H5), C6(H6), C7(H7A), C15(H15), C16(H16A), C17(H17), C18(H18),
 C25(H25), C26(H26), C27(H27), C28(H28), C34(H34), C35(H35), C36(H36), C37(H37)
5.b Idealised Me refined as rotating group:
 C1(H1A,H1B,H1C), C2(H2A,H2B,H2C), C10(H10A,H10B,H10C), C11(H11A,H11B,H11C),
 C12(H12A,H12B,H12C), C13(H13A,H13B,H13C), C21(H21A,H21B,H21C), C22(H22A,H22B,
 H22C), C23(H23A,H23B,H23C), C31(H31A,H31B,H31C), C32A(H32A,H32B,H32C),
 C32B(H32D,H32E,H32F), C40(H40A,H40B,H40C)
;
_olex2_submission_special_instructions 'No special instructions were received'
_oxdiff_exptl_absorpt_empirical_details
;
Empirical correction (ABSPACK) includes:
- Absorption correction using spherical harmonics
- Frame scaling
;
_oxdiff_exptl_absorpt_empirical_full_max 2.401
_oxdiff_exptl_absorpt_empirical_full_min 0.743

loop_
_space_group_symop_operation_xyz
'x, y, z'
'-x, y+1/2, -z+1/2'
'-x, -y, -z'
'x, -y-1/2, z-1/2'

loop_
_atom_site_label
_atom_site_type_symbol
_atom_site_fract_x
_atom_site_fract_y
_atom_site_fract_z
_atom_site_U_iso_or_equiv
_atom_site_adp_type
_atom_site_occupancy
_atom_site_site_symmetry_order
_atom_site_calc_flag
_atom_site_refinement_flags_posn
_atom_site_refinement_flags_adp
_atom_site_refinement_flags_occupancy
_atom_site_disorder_assembly
_atom_site_disorder_group
Ni1 Ni 0.80821(2) 0.52969(2) 0.36088(2) 0.04776(9) Uani 1 1 d . . . . .
Ni2 Ni 0.70260(2) 0.53851(2) 0.20442(2) 0.04872(9) Uani 1 1 d . . . . .
Ni3 Ni 0.68522(2) 0.40019(2) 0.34701(2) 0.04804(9) Uani 1 1 d . . . . .
Ni4 Ni 0.79985(2) 0.37777(2) 0.22637(2) 0.04545(9) Uani 1 1 d . . . . .
O1 O 0.80737(6) 0.51321(8) 0.23203(8) 0.0462(3) Uani 1 1 d . . . . .
O2 O 0.69387(6) 0.40403(8) 0.21934(7) 0.0463(3) Uani 1 1 d . . . . .
O3 O 0.79365(6) 0.39659(8) 0.35433(7) 0.0447(2) Uani 1 1 d . . . . .
O4 O 0.70114(6) 0.53347(8) 0.33330(8) 0.0492(3) Uani 1 1 d . . . . .
O5 O 0.78861(7) 0.24630(8) 0.23526(9) 0.0560(3) Uani 1 1 d . . . . .
O6 O 0.90521(7) 0.35860(9) 0.23524(9) 0.0559(3) Uani 1 1 d . . . . .
O7 O 0.79235(8) 0.38458(10) 0.09244(9) 0.0633(3) Uani 1 1 d D . . . .
O8 O 0.71015(7) 0.53017(10) 0.07981(9) 0.0610(3) Uani 1 1 d . . . . .
O9 O 0.59932(7) 0.56640(11) 0.17796(9) 0.0644(4) Uani 1 1 d . . . . .
O10 O 0.72391(9) 0.67606(10) 0.21875(11) 0.0736(4) Uani 1 1 d D . . . .
O11 O 0.81499(7) 0.66033(9) 0.35762(10) 0.0662(4) Uani 1 1 d . . . . .
O12 O 0.91476(7) 0.52622(9) 0.38157(9) 0.0559(3) Uani 1 1 d . . . . .
O13 O 0.79720(8) 0.51786(11) 0.49272(9) 0.0659(4) Uani 1 1 d . . . . .
O14 O 0.68805(7) 0.40801(11) 0.47223(8) 0.0625(4) Uani 1 1 d . . . . .
O15 O 0.57844(7) 0.40172(10) 0.34283(8) 0.0610(3) Uani 1 1 d . . . . .
O16 O 0.68148(7) 0.26021(10) 0.33909(10) 0.0626(4) Uani 1 1 d . . . . .
C1 C 0.85869(10) 0.55847(14) 0.18872(14) 0.0604(5) Uani 1 1 d . . . . .
H1A H 0.868160 0.614927 0.214832 0.091 Uiso 1 1 calc R U . . .
H1B H 0.841326 0.566680 0.130398 0.091 Uiso 1 1 calc R U . . .
H1C H 0.901223 0.524352 0.191695 0.091 Uiso 1 1 calc R U . . .
C2 C 0.84922(15) 0.3767(2) 0.04199(18) 0.0909(8) Uani 1 1 d . . . . .
H2A H 0.833048 0.387426 -0.016327 0.136 Uiso 1 1 calc R U . . .
H2B H 0.868528 0.318295 0.047702 0.136 Uiso 1 1 calc R U . . .
H2C H 0.884815 0.419102 0.060255 0.136 Uiso 1 1 calc R U . . .
C3 C 0.83686(10) 0.18813(12) 0.25758(11) 0.0522(4) Uani 1 1 d . . . . .
C4 C 0.81486(12) 0.10032(13) 0.27229(14) 0.0627(5) Uani 1 1 d . . . . .
H4 H 0.767236 0.086669 0.263824 0.075 Uiso 1 1 calc R U . . .
C5 C 0.86164(14) 0.03506(14) 0.29860(15) 0.0720(6) Uani 1 1 d . . . . .
H5 H 0.845311 -0.021836 0.306874 0.086 Uiso 1 1 calc R U . . .
C6 C 0.93272(13) 0.05278(16) 0.31295(16) 0.0753(6) Uani 1 1 d . . . . .
H6 H 0.964090 0.008394 0.331488 0.090 Uiso 1 1 calc R U . . .
C7 C 0.95631(12) 0.13599(15) 0.29964(15) 0.0660(5) Uani 1 1 d . . . . .
H7A H 1.004208 0.147460 0.309708 0.079 Uiso 1 1 calc R U . . .
C8 C 0.91071(10) 0.20590(13) 0.27102(12) 0.0530(4) Uani 1 1 d . . . . .
C9 C 0.94064(9) 0.29310(13) 0.25914(12) 0.0527(4) Uani 1 1 d . . . . .
C10 C 1.01855(11) 0.30860(16) 0.27629(17) 0.0720(6) Uani 1 1 d . . . . .
H10A H 1.033257 0.293644 0.334141 0.108 Uiso 1 1 calc R U . . .
H10B H 1.028780 0.369622 0.266620 0.108 Uiso 1 1 calc R U . . .
H10C H 1.043305 0.272434 0.239040 0.108 Uiso 1 1 calc R U . . .
C11 C 0.64462(10) 0.35651(15) 0.16291(13) 0.0607(5) Uani 1 1 d . . . . .
H11A H 0.600015 0.354096 0.186370 0.091 Uiso 1 1 calc R U . . .
H11B H 0.661632 0.297642 0.155518 0.091 Uiso 1 1 calc R U . . .
H11C H 0.639175 0.385920 0.108980 0.091 Uiso 1 1 calc R U . . .
C12 C 0.83352(10) 0.34230(13) 0.41395(12) 0.0529(4) Uani 1 1 d . . . . .
H12A H 0.882498 0.356798 0.414232 0.079 Uiso 1 1 calc R U . . .
H12B H 0.826544 0.281452 0.398469 0.079 Uiso 1 1 calc R U . . .
H12C H 0.818465 0.351921 0.469467 0.079 Uiso 1 1 calc R U . . .
C13 C 0.68389(15) 0.20402(19) 0.41204(19) 0.0897(8) Uani 1 1 d . . . . .
H13A H 0.685048 0.143463 0.394367 0.135 Uiso 1 1 calc R U . . .
H13B H 0.642909 0.213933 0.441701 0.135 Uiso 1 1 calc R U . . .
H13C H 0.725334 0.216986 0.448955 0.135 Uiso 1 1 calc R U . . .
C14 C 0.63730(10) 0.39596(14) 0.52057(12) 0.0548(4) Uani 1 1 d . . . . .
C15 C 0.65515(12) 0.39199(17) 0.60867(13) 0.0711(6) Uani 1 1 d . . . . .
H15 H 0.701933 0.399257 0.629529 0.085 Uiso 1 1 calc R U . . .
C16 C 0.60588(14) 0.3778(2) 0.66444(15) 0.0884(8) Uani 1 1 d . . . . .
H16A H 0.619403 0.375806 0.722370 0.106 Uiso 1 1 calc R U . . .
C17 C 0.53582(15) 0.3664(2) 0.63528(17) 0.0988(10) Uani 1 1 d . . . . .
H17 H 0.502448 0.355269 0.673260 0.119 Uiso 1 1 calc R U . . .
C18 C 0.51640(12) 0.3715(2) 0.55110(16) 0.0804(7) Uani 1 1 d . . . . .
H18 H 0.469071 0.364974 0.532391 0.096 Uiso 1 1 calc R U . . .
C19 C 0.56510(10) 0.38639(14) 0.49020(13) 0.0574(4) Uani 1 1 d . . . . .
C20 C 0.54006(10) 0.39250(14) 0.40101(13) 0.0579(5) Uani 1 1 d . . . . .
C21 C 0.46224(12) 0.3884(2) 0.37458(17) 0.0871(8) Uani 1 1 d . . . . .
H21A H 0.445207 0.329973 0.384126 0.131 Uiso 1 1 calc R U . . .
H21B H 0.453884 0.402746 0.315433 0.131 Uiso 1 1 calc R U . . .
H21C H 0.438053 0.429953 0.407362 0.131 Uiso 1 1 calc R U . . .
C22 C 0.65827(11) 0.59314(16) 0.37566(15) 0.0684(6) Uani 1 1 d . . . . .
H22A H 0.651011 0.570202 0.430735 0.103 Uiso 1 1 calc R U . . .
H22B H 0.613688 0.599943 0.343019 0.103 Uiso 1 1 calc R U . . .
H22C H 0.681267 0.649435 0.381726 0.103 Uiso 1 1 calc R U . . .
C23 C 0.79588(18) 0.5831(2) 0.55510(18) 0.0968(9) Uani 1 1 d . . . . .
H23A H 0.754411 0.618589 0.543925 0.145 Uiso 1 1 calc R U . . .
H23B H 0.836872 0.619707 0.554406 0.145 Uiso 1 1 calc R U . . .
H23C H 0.795456 0.555746 0.609769 0.145 Uiso 1 1 calc R U . . .
C24 C 0.86494(11) 0.70810(13) 0.39590(13) 0.0587(4) Uani 1 1 d . . . . .
C25 C 0.84943(15) 0.79634(15) 0.41564(16) 0.0758(6) Uani 1 1 d . . . . .
H25 H 0.804522 0.818214 0.400447 0.091 Uiso 1 1 calc R U . . .
C26 C 0.89886(18) 0.85059(17) 0.45664(17) 0.0876(8) Uani 1 1 d . . . . .
H26 H 0.886957 0.908349 0.469166 0.105 Uiso 1 1 calc R U . . .
C27 C 0.96603(18) 0.82055(18) 0.47951(18) 0.0912(8) Uani 1 1 d . . . . .
H27 H 0.999326 0.857688 0.507449 0.109 Uiso 1 1 calc R U . . .
C28 C 0.98323(14) 0.73602(16) 0.46086(16) 0.0757(6) Uani 1 1 d . . . . .
H28 H 1.028878 0.716558 0.475901 0.091 Uiso 1 1 calc R U . . .
C29 C 0.93444(11) 0.67693(13) 0.41960(12) 0.0566(4) Uani 1 1 d . . . . .
C30 C 0.95659(9) 0.58651(13) 0.40333(11) 0.0516(4) Uani 1 1 d . . . . .
C31 C 1.03313(10) 0.56189(17) 0.41315(15) 0.0678(5) Uani 1 1 d . . . . .
H31A H 1.059512 0.603870 0.383466 0.102 Uiso 1 1 calc R U . . .
H31B H 1.039006 0.504071 0.390010 0.102 Uiso 1 1 calc R U . . .
H31C H 1.049802 0.562008 0.472239 0.102 Uiso 1 1 calc R U . . .
C32A C 0.7358(4) 0.7394(4) 0.1590(4) 0.102(2) Uani 0.768(14) 1 d D . P A 1
H32A H 0.762922 0.714286 0.116800 0.153 Uiso 0.768(14) 1 calc R U P A 1
H32B H 0.761266 0.787894 0.186209 0.153 Uiso 0.768(14) 1 calc R U P A 1
H32C H 0.691655 0.760178 0.132550 0.153 Uiso 0.768(14) 1 calc R U P A 1
C32B C 0.6892(15) 0.7516(8) 0.1957(16) 0.110(9) Uani 0.232(14) 1 d D . P A 2
H32D H 0.671747 0.748217 0.137009 0.164 Uiso 0.232(14) 1 calc R U P A 2
H32E H 0.720791 0.800782 0.204117 0.164 Uiso 0.232(14) 1 calc R U P A 2
H32F H 0.650553 0.759276 0.229831 0.164 Uiso 0.232(14) 1 calc R U P A 2
H10 H 0.755(2) 0.682(3) 0.266(3) 0.164 Uiso 1 1 d . U . . .
C33 C 0.66605(11) 0.55750(14) 0.01842(12) 0.0591(5) Uani 1 1 d . . . . .
C34 C 0.68695(14) 0.5551(2) -0.06486(15) 0.0790(7) Uani 1 1 d . . . . .
H34 H 0.730437 0.531151 -0.074205 0.095 Uiso 1 1 calc R U . . .
C35 C 0.6443(2) 0.5875(3) -0.13237(18) 0.1203(13) Uani 1 1 d . . . . .
H35 H 0.659687 0.586365 -0.186439 0.144 Uiso 1 1 calc R U . . .
C36 C 0.5789(2) 0.6217(3) -0.1210(2) 0.1463(18) Uani 1 1 d . . . . .
H36 H 0.550874 0.644372 -0.167076 0.176 Uiso 1 1 calc R U . . .
H7 H 0.765(2) 0.436(2) 0.076(3) 0.220 Uiso 1 1 d D U . . .
H13 H 0.760(3) 0.487(4) 0.493(3) 0.220 Uiso 1 1 d . U . . .
H16 H 0.709(3) 0.244(4) 0.305(4) 0.220 Uiso 1 1 d . U . . .
C37 C 0.55547(17) 0.6223(3) -0.04265(18) 0.1086(11) Uani 1 1 d . . . . .
H37 H 0.510989 0.644855 -0.035992 0.130 Uiso 1 1 calc R U . . .
C38 C 0.59695(12) 0.58944(16) 0.02942(14) 0.0681(5) Uani 1 1 d . . . . .
C39 C 0.56691(11) 0.58812(16) 0.10979(14) 0.0659(5) Uani 1 1 d . . . . .
C40 C 0.49070(14) 0.6135(3) 0.1151(2) 0.1050(11) Uani 1 1 d . . . . .
H40A H 0.484404 0.674767 0.101046 0.158 Uiso 1 1 calc R U . . .
H40B H 0.478156 0.603345 0.171643 0.158 Uiso 1 1 calc R U . . .
H40C H 0.461223 0.578331 0.075839 0.158 Uiso 1 1 calc R U . . .

loop_
_atom_site_aniso_label
_atom_site_aniso_U_11
_atom_site_aniso_U_22
_atom_site_aniso_U_33
_atom_site_aniso_U_23
_atom_site_aniso_U_13
_atom_site_aniso_U_12
Ni1 0.03809(16) 0.05013(17) 0.05356(18) -0.00204(12) -0.00401(12) 0.00030(11)
Ni2 0.03816(16) 0.05739(18) 0.04964(17) 0.00764(13) -0.00127(12) 0.00510(12)
Ni3 0.03539(15) 0.06274(19) 0.04512(16) 0.00528(13) -0.00105(11) -0.00263(12)
Ni4 0.03700(15) 0.04963(17) 0.04892(17) 0.00115(12) -0.00042(12) 0.00160(11)
O1 0.0360(6) 0.0498(6) 0.0523(6) 0.0054(5) 0.0021(5) -0.0006(5)
O2 0.0357(6) 0.0572(7) 0.0446(6) 0.0021(5) -0.0036(4) -0.0030(5)
O3 0.0359(5) 0.0499(6) 0.0467(6) 0.0036(5) -0.0046(5) -0.0005(5)
O4 0.0385(6) 0.0582(7) 0.0504(6) -0.0007(5) 0.0021(5) 0.0066(5)
O5 0.0451(6) 0.0508(7) 0.0697(8) -0.0008(6) -0.0077(6) 0.0006(5)
O6 0.0424(6) 0.0550(7) 0.0703(8) 0.0019(6) 0.0041(6) 0.0032(5)
O7 0.0583(8) 0.0793(9) 0.0527(7) -0.0007(7) 0.0069(6) 0.0070(7)
O8 0.0496(7) 0.0806(9) 0.0523(7) 0.0133(6) 0.0012(6) 0.0114(6)
O9 0.0448(7) 0.0881(10) 0.0589(8) 0.0073(7) -0.0022(6) 0.0117(7)
O10 0.0738(10) 0.0560(8) 0.0879(11) 0.0128(8) -0.0102(8) 0.0050(7)
O11 0.0547(8) 0.0511(7) 0.0894(10) -0.0054(7) -0.0122(7) 0.0020(6)
O12 0.0430(6) 0.0560(7) 0.0664(8) 0.0000(6) -0.0072(6) -0.0023(5)
O13 0.0614(8) 0.0823(10) 0.0530(7) -0.0123(7) 0.0002(6) -0.0045(7)
O14 0.0439(7) 0.0964(11) 0.0468(7) 0.0064(7) 0.0013(5) -0.0065(7)
O15 0.0407(6) 0.0892(10) 0.0524(7) 0.0057(7) 0.0000(5) -0.0016(6)
O16 0.0537(8) 0.0630(8) 0.0695(9) 0.0113(7) -0.0034(6) -0.0077(6)
C1 0.0464(10) 0.0625(11) 0.0736(12) 0.0098(10) 0.0118(9) -0.0060(8)
C2 0.0826(17) 0.120(2) 0.0728(15) -0.0146(15) 0.0200(12) 0.0099(15)
C3 0.0558(10) 0.0495(9) 0.0496(9) -0.0058(7) -0.0053(8) 0.0045(8)
C4 0.0656(12) 0.0563(11) 0.0640(12) -0.0017(9) -0.0063(9) -0.0031(9)
C5 0.0903(17) 0.0515(11) 0.0720(13) 0.0015(9) -0.0047(12) 0.0039(10)
C6 0.0773(15) 0.0630(13) 0.0837(15) 0.0053(11) -0.0027(12) 0.0198(11)
C7 0.0578(11) 0.0648(12) 0.0741(13) -0.0012(10) -0.0016(10) 0.0153(9)
C8 0.0495(9) 0.0546(10) 0.0540(10) -0.0056(8) 0.0003(8) 0.0086(8)
C9 0.0437(9) 0.0606(10) 0.0536(9) -0.0049(8) 0.0029(7) 0.0075(8)
C10 0.0439(10) 0.0738(14) 0.0971(17) 0.0038(12) 0.0003(10) 0.0046(9)
C11 0.0495(10) 0.0717(12) 0.0579(11) -0.0010(9) -0.0108(8) -0.0088(9)
C12 0.0457(9) 0.0592(10) 0.0512(9) 0.0062(8) -0.0086(7) 0.0028(8)
C13 0.0769(16) 0.0843(17) 0.107(2) 0.0332(15) 0.0046(14) -0.0109(13)
C14 0.0484(10) 0.0668(11) 0.0494(9) 0.0075(8) 0.0052(8) 0.0074(8)
C15 0.0576(12) 0.1030(18) 0.0521(11) 0.0126(11) 0.0021(9) 0.0136(11)
C16 0.0748(16) 0.138(2) 0.0535(12) 0.0242(14) 0.0115(11) 0.0305(16)
C17 0.0685(15) 0.162(3) 0.0698(15) 0.0320(17) 0.0255(12) 0.0203(17)
C18 0.0500(11) 0.120(2) 0.0735(14) 0.0179(14) 0.0163(10) 0.0090(12)
C19 0.0470(10) 0.0700(12) 0.0560(10) 0.0071(9) 0.0087(8) 0.0057(8)
C20 0.0407(9) 0.0704(12) 0.0624(11) 0.0029(9) 0.0036(8) 0.0016(8)
C21 0.0432(11) 0.142(3) 0.0756(15) 0.0007(15) 0.0004(10) -0.0045(13)
C22 0.0528(11) 0.0817(15) 0.0703(13) -0.0084(11) 0.0045(9) 0.0178(10)
C23 0.110(2) 0.106(2) 0.0756(16) -0.0325(15) 0.0147(15) -0.0099(17)
C24 0.0666(12) 0.0524(10) 0.0563(10) -0.0011(8) 0.0016(9) -0.0058(9)
C25 0.0884(17) 0.0575(12) 0.0808(15) -0.0083(11) 0.0036(12) -0.0005(11)
C26 0.123(2) 0.0587(13) 0.0811(16) -0.0144(12) 0.0083(16) -0.0115(14)
C27 0.112(2) 0.0740(16) 0.0829(17) -0.0122(13) -0.0153(15) -0.0303(15)
C28 0.0764(15) 0.0740(14) 0.0725(14) 0.0008(11) -0.0158(11) -0.0196(12)
C29 0.0593(11) 0.0586(11) 0.0501(9) 0.0020(8) -0.0045(8) -0.0119(9)
C30 0.0454(9) 0.0632(11) 0.0444(9) 0.0064(7) -0.0058(7) -0.0070(8)
C31 0.0463(10) 0.0828(15) 0.0720(13) 0.0072(11) -0.0065(9) -0.0078(10)
C32A 0.113(4) 0.071(2) 0.121(4) 0.032(2) -0.002(3) -0.004(3)
C32B 0.133(18) 0.062(7) 0.124(14) 0.001(7) -0.044(13) 0.026(8)
C33 0.0567(11) 0.0658(11) 0.0532(10) 0.0128(9) -0.0046(8) -0.0039(9)
C34 0.0739(15) 0.1033(18) 0.0592(12) 0.0166(12) 0.0036(11) -0.0033(13)
C35 0.112(3) 0.192(4) 0.0547(14) 0.0339(19) -0.0011(15) 0.015(3)
C36 0.117(3) 0.246(5) 0.0722(19) 0.054(3) -0.0126(18) 0.058(3)
C37 0.0862(19) 0.163(3) 0.0721(17) 0.0270(18) -0.0153(14) 0.039(2)
C38 0.0597(12) 0.0808(14) 0.0609(12) 0.0134(10) -0.0112(9) 0.0091(10)
C39 0.0473(10) 0.0797(14) 0.0683(13) 0.0034(10) -0.0087(9) 0.0120(10)
C40 0.0571(14) 0.165(3) 0.0899(19) -0.0030(19) -0.0087(13) 0.0369(17)

loop_
_atom_type_symbol
_atom_type_description
_atom_type_scat_dispersion_real
_atom_type_scat_dispersion_imag
_atom_type_scat_source
C C 0.0181 0.0091 'International Tables Vol C Tables 4.2.6.8 and 6.1.1.4'
H H 0.0000 0.0000 'International Tables Vol C Tables 4.2.6.8 and 6.1.1.4'
Ni Ni -3.0029 0.5091 'International Tables Vol C Tables 4.2.6.8 and 6.1.1.4'
O O 0.0492 0.0322 'International Tables Vol C Tables 4.2.6.8 and 6.1.1.4'

loop_
_exptl_crystal_face_index_h
_exptl_crystal_face_index_k
_exptl_crystal_face_index_l
_exptl_crystal_face_perp_dist
0 2 -1 0.0803
1 1 -1 0.1013
-2 -1 -2 0.1626
-2 -2 1 0.1032
2 1 2 0.0971
1 -2 1 0.1497
1 2 0 0.0483
-2 0 -1 0.1098
-1 2 -1 0.0851
2 0 1 0.0911
1 -2 -1 0.1970
1 0 0 0.0390
2 -2 -1 0.1771
-1 2 1 0.0845
-2 1 -1 0.0955
0 -1 2 0.1184
0 0 -1 0.1527
-2 1 2 0.0988
-2 1 0 0.0731
1 -1 -2 0.1678
-1 0 0 0.0878
-1 2 -2 0.0941
1 2 -1 0.0662
-1 0 1 0.1132

loop_
_geom_angle_atom_site_label_1
_geom_angle_atom_site_label_2
_geom_angle_atom_site_label_3
_geom_angle
_geom_angle_site_symmetry_1
_geom_angle_site_symmetry_3
_geom_angle_publ_flag
O1 Ni1 O13 166.69(6) . . ?
O3 Ni1 O1 80.81(5) . . ?
O3 Ni1 O4 83.58(5) . . ?
O3 Ni1 O13 86.63(6) . . ?
O4 Ni1 O1 82.79(5) . . ?
O4 Ni1 O13 91.47(5) . . ?
O11 Ni1 O1 95.17(6) . . ?
O11 Ni1 O3 174.26(5) . . ?
O11 Ni1 O4 91.87(5) . . ?
O11 Ni1 O12 87.90(6) . . ?
O11 Ni1 O13 97.02(7) . . ?
O12 Ni1 O1 94.26(5) . . ?
O12 Ni1 O3 96.46(5) . . ?
O12 Ni1 O4 177.01(5) . . ?
O12 Ni1 O13 91.52(6) . . ?
O1 Ni2 O2 82.98(5) . . ?
O1 Ni2 O10 89.26(6) . . ?
O2 Ni2 O10 166.33(6) . . ?
O4 Ni2 O1 83.19(5) . . ?
O4 Ni2 O2 80.79(5) . . ?
O4 Ni2 O10 87.14(6) . . ?
O8 Ni2 O1 92.42(5) . . ?
O8 Ni2 O2 93.70(6) . . ?
O8 Ni2 O4 173.32(5) . . ?
O8 Ni2 O9 88.01(6) . . ?
O8 Ni2 O10 97.87(7) . . ?
O9 Ni2 O1 178.71(6) . . ?
O9 Ni2 O2 98.22(6) . . ?
O9 Ni2 O4 96.48(5) . . ?
O9 Ni2 O10 89.47(7) . . ?
O2 Ni3 O3 83.42(5) . . ?
O2 Ni3 O4 80.90(5) . . ?
O2 Ni3 O16 88.59(6) . . ?
O3 Ni3 O16 90.30(5) . . ?
O4 Ni3 O3 82.81(5) . . ?
O4 Ni3 O16 168.00(6) . . ?
O14 Ni3 O2 172.02(5) . . ?
O14 Ni3 O3 90.54(5) . . ?
O14 Ni3 O4 93.21(6) . . ?
O14 Ni3 O15 88.16(5) . . ?
O14 Ni3 O16 96.68(6) . . ?
O15 Ni3 O2 97.95(5) . . ?
O15 Ni3 O3 178.40(5) . . ?
O15 Ni3 O4 98.20(6) . . ?
O15 Ni3 O16 88.92(6) . . ?
O1 Ni4 O3 80.16(5) . . ?
O1 Ni4 O7 89.61(6) . . ?
O2 Ni4 O1 82.75(5) . . ?
O2 Ni4 O3 83.23(5) . . ?
O2 Ni4 O7 87.69(5) . . ?
O3 Ni4 O7 167.07(5) . . ?
O5 Ni4 O1 172.96(6) . . ?
O5 Ni4 O2 94.87(5) . . ?
O5 Ni4 O3 93.00(5) . . ?
O5 Ni4 O6 87.97(5) . . ?
O5 Ni4 O7 96.93(6) . . ?
O6 Ni4 O1 94.31(5) . . ?
O6 Ni4 O2 176.97(5) . . ?
O6 Ni4 O3 95.58(5) . . ?
O6 Ni4 O7 93.03(6) . . ?
Ni1 O1 Ni4 99.13(5) . . ?
Ni2 O1 Ni1 96.24(5) . . ?
Ni2 O1 Ni4 96.58(5) . . ?
C1 O1 Ni1 118.47(12) . . ?
C1 O1 Ni2 120.66(11) . . ?
C1 O1 Ni4 120.54(12) . . ?
Ni3 O2 Ni2 98.99(5) . . ?
Ni3 O2 Ni4 96.24(5) . . ?
Ni4 O2 Ni2 96.21(5) . . ?
C11 O2 Ni2 118.79(11) . . ?
C11 O2 Ni3 119.70(11) . . ?
C11 O2 Ni4 121.61(12) . . ?
Ni1 O3 Ni3 96.21(5) . . ?
Ni1 O3 Ni4 99.63(5) . . ?
Ni4 O3 Ni3 95.48(5) . . ?
C12 O3 Ni1 118.52(11) . . ?
C12 O3 Ni3 121.80(11) . . ?
C12 O3 Ni4 119.88(11) . . ?
Ni1 O4 Ni3 95.97(5) . . ?
Ni2 O4 Ni1 96.29(5) . . ?
Ni2 O4 Ni3 99.06(5) . . ?
C22 O4 Ni1 121.37(12) . . ?
C22 O4 Ni2 120.37(12) . . ?
C22 O4 Ni3 118.43(13) . . ?
C3 O5 Ni4 127.84(12) . . ?
C9 O6 Ni4 130.28(13) . . ?
Ni4 O7 H7 107(3) . . ?
C2 O7 Ni4 125.33(16) . . ?
C2 O7 H7 110(3) . . ?
C33 O8 Ni2 128.41(14) . . ?
C39 O9 Ni2 129.51(14) . . ?
Ni2 O10 H10 107(3) . . ?
C32A O10 Ni2 130.5(3) . . ?
C32A O10 H10 111(3) . . ?
C32B O10 Ni2 135.5(8) . . ?
C32B O10 H10 113(3) . . ?
C24 O11 Ni1 126.09(13) . . ?
C30 O12 Ni1 129.43(13) . . ?
Ni1 O13 H13 102(3) . . ?
C23 O13 Ni1 130.06(18) . . ?
C23 O13 H13 108(4) . . ?
C14 O14 Ni3 128.75(12) . . ?
C20 O15 Ni3 129.42(13) . . ?
Ni3 O16 H16 108(4) . . ?
C13 O16 Ni3 123.19(17) . . ?
C13 O16 H16 113(4) . . ?
O1 C1 H1A 109.5 . . ?
O1 C1 H1B 109.5 . . ?
O1 C1 H1C 109.5 . . ?
H1A C1 H1B 109.5 . . ?
H1A C1 H1C 109.5 . . ?
H1B C1 H1C 109.5 . . ?
O7 C2 H2A 109.5 . . ?
O7 C2 H2B 109.5 . . ?
O7 C2 H2C 109.5 . . ?
H2A C2 H2B 109.5 . . ?
H2A C2 H2C 109.5 . . ?
H2B C2 H2C 109.5 . . ?
O5 C3 C4 117.82(18) . . ?
O5 C3 C8 125.19(17) . . ?
C4 C3 C8 116.97(17) . . ?
C3 C4 H4 119.0 . . ?
C5 C4 C3 122.1(2) . . ?
C5 C4 H4 119.0 . . ?
C4 C5 H5 119.6 . . ?
C4 C5 C6 120.8(2) . . ?
C6 C5 H5 119.6 . . ?
C5 C6 H6 120.4 . . ?
C7 C6 C5 119.2(2) . . ?
C7 C6 H6 120.4 . . ?
C6 C7 H7A 118.7 . . ?
C6 C7 C8 122.6(2) . . ?
C8 C7 H7A 118.7 . . ?
C3 C8 C9 122.89(16) . . ?
C7 C8 C3 118.30(19) . . ?
C7 C8 C9 118.78(18) . . ?
O6 C9 C8 123.72(17) . . ?
O6 C9 C10 115.61(18) . . ?
C8 C9 C10 120.67(17) . . ?
C9 C10 H10A 109.5 . . ?
C9 C10 H10B 109.5 . . ?
C9 C10 H10C 109.5 . . ?
H10A C10 H10B 109.5 . . ?
H10A C10 H10C 109.5 . . ?
H10B C10 H10C 109.5 . . ?
O2 C11 H11A 109.5 . . ?
O2 C11 H11B 109.5 . . ?
O2 C11 H11C 109.5 . . ?
H11A C11 H11B 109.5 . . ?
H11A C11 H11C 109.5 . . ?
H11B C11 H11C 109.5 . . ?
O3 C12 H12A 109.5 . . ?
O3 C12 H12B 109.5 . . ?
O3 C12 H12C 109.5 . . ?
H12A C12 H12B 109.5 . . ?
H12A C12 H12C 109.5 . . ?
H12B C12 H12C 109.5 . . ?
O16 C13 H13A 109.5 . . ?
O16 C13 H13B 109.5 . . ?
O16 C13 H13C 109.5 . . ?
H13A C13 H13B 109.5 . . ?
H13A C13 H13C 109.5 . . ?
H13B C13 H13C 109.5 . . ?
O14 C14 C15 117.58(18) . . ?
O14 C14 C19 124.40(17) . . ?
C15 C14 C19 118.02(18) . . ?
C14 C15 H15 119.0 . . ?
C16 C15 C14 122.0(2) . . ?
C16 C15 H15 119.0 . . ?
C15 C16 H16A 119.8 . . ?
C15 C16 C17 120.4(2) . . ?
C17 C16 H16A 119.8 . . ?
C16 C17 H17 120.3 . . ?
C18 C17 C16 119.4(2) . . ?
C18 C17 H17 120.3 . . ?
C17 C18 H18 118.6 . . ?
C17 C18 C19 122.8(2) . . ?
C19 C18 H18 118.6 . . ?
C14 C19 C20 122.99(17) . . ?
C18 C19 C14 117.45(19) . . ?
C18 C19 C20 119.55(19) . . ?
O15 C20 C19 124.52(17) . . ?
O15 C20 C21 115.72(19) . . ?
C19 C20 C21 119.76(19) . . ?
C20 C21 H21A 109.5 . . ?
C20 C21 H21B 109.5 . . ?
C20 C21 H21C 109.5 . . ?
H21A C21 H21B 109.5 . . ?
H21A C21 H21C 109.5 . . ?
H21B C21 H21C 109.5 . . ?
O4 C22 H22A 109.5 . . ?
O4 C22 H22B 109.5 . . ?
O4 C22 H22C 109.5 . . ?
H22A C22 H22B 109.5 . . ?
H22A C22 H22C 109.5 . . ?
H22B C22 H22C 109.5 . . ?
O13 C23 H23A 109.5 . . ?
O13 C23 H23B 109.5 . . ?
O13 C23 H23C 109.5 . . ?
H23A C23 H23B 109.5 . . ?
H23A C23 H23C 109.5 . . ?
H23B C23 H23C 109.5 . . ?
O11 C24 C25 118.1(2) . . ?
O11 C24 C29 124.25(18) . . ?
C25 C24 C29 117.7(2) . . ?
C24 C25 H25 119.2 . . ?
C26 C25 C24 121.6(3) . . ?
C26 C25 H25 119.2 . . ?
C25 C26 H26 119.6 . . ?
C25 C26 C27 120.7(3) . . ?
C27 C26 H26 119.6 . . ?
C26 C27 H27 120.3 . . ?
C28 C27 C26 119.4(2) . . ?
C28 C27 H27 120.3 . . ?
C27 C28 H28 118.8 . . ?
C27 C28 C29 122.4(3) . . ?
C29 C28 H28 118.8 . . ?
C24 C29 C30 122.73(17) . . ?
C28 C29 C24 118.1(2) . . ?
C28 C29 C30 119.1(2) . . ?
O12 C30 C29 123.29(17) . . ?
O12 C30 C31 116.17(18) . . ?
C29 C30 C31 120.54(17) . . ?
C30 C31 H31A 109.5 . . ?
C30 C31 H31B 109.5 . . ?
C30 C31 H31C 109.5 . . ?
H31A C31 H31B 109.5 . . ?
H31A C31 H31C 109.5 . . ?
H31B C31 H31C 109.5 . . ?
O10 C32A H32A 109.5 . . ?
O10 C32A H32B 109.5 . . ?
O10 C32A H32C 109.5 . . ?
H32A C32A H32B 109.5 . . ?
H32A C32A H32C 109.5 . . ?
H32B C32A H32C 109.5 . . ?
O10 C32B H32D 109.5 . . ?
O10 C32B H32E 109.5 . . ?
O10 C32B H32F 109.5 . . ?
H32D C32B H32E 109.5 . . ?
H32D C32B H32F 109.5 . . ?
H32E C32B H32F 109.5 . . ?
O8 C33 C34 118.2(2) . . ?
O8 C33 C38 124.12(19) . . ?
C34 C33 C38 117.67(19) . . ?
C33 C34 H34 119.4 . . ?
C35 C34 C33 121.2(3) . . ?
C35 C34 H34 119.4 . . ?
C34 C35 H35 119.6 . . ?
C34 C35 C36 120.9(3) . . ?
C36 C35 H35 119.6 . . ?
C35 C36 H36 120.0 . . ?
C37 C36 C35 120.0(3) . . ?
C37 C36 H36 120.0 . . ?
C36 C37 H37 119.1 . . ?
C36 C37 C38 121.8(3) . . ?
C38 C37 H37 119.1 . . ?
C33 C38 C39 123.20(18) . . ?
C37 C38 C33 118.3(2) . . ?
C37 C38 C39 118.5(2) . . ?
O9 C39 C38 124.39(19) . . ?
O9 C39 C40 115.2(2) . . ?
C38 C39 C40 120.4(2) . . ?
C39 C40 H40A 109.5 . . ?
C39 C40 H40B 109.5 . . ?
C39 C40 H40C 109.5 . . ?
H40A C40 H40B 109.5 . . ?
H40A C40 H40C 109.5 . . ?
H40B C40 H40C 109.5 . . ?

loop_
_geom_bond_atom_site_label_1
_geom_bond_atom_site_label_2
_geom_bond_distance
_geom_bond_site_symmetry_2
_geom_bond_publ_flag
Ni1 O1 2.0529(12) . ?
Ni1 O3 2.0370(12) . ?
Ni1 O4 2.0513(12) . ?
Ni1 O11 1.9846(14) . ?
Ni1 O12 2.0310(13) . ?
Ni1 O13 2.1234(15) . ?
Ni2 O1 2.0441(12) . ?
Ni2 O2 2.0597(13) . ?
Ni2 O4 2.0438(13) . ?
Ni2 O8 1.9942(14) . ?
Ni2 O9 2.0223(13) . ?
Ni2 O10 2.1314(16) . ?
Ni3 O2 2.0428(12) . ?
Ni3 O3 2.0630(11) . ?
Ni3 O4 2.0565(13) . ?
Ni3 O14 1.9811(13) . ?
Ni3 O15 2.0333(13) . ?
Ni3 O16 2.1253(15) . ?
Ni4 O1 2.0584(12) . ?
Ni4 O2 2.0547(12) . ?
Ni4 O3 2.0590(12) . ?
Ni4 O5 2.0098(13) . ?
Ni4 O6 2.0241(13) . ?
Ni4 O7 2.1137(14) . ?
O1 C1 1.422(2) . ?
O2 C11 1.431(2) . ?
O3 C12 1.420(2) . ?
O4 C22 1.427(2) . ?
O5 C3 1.300(2) . ?
O6 C9 1.240(2) . ?
O7 C2 1.410(3) . ?
O7 H7 0.955(19) . ?
O8 C33 1.294(2) . ?
O9 C39 1.238(2) . ?
O10 C32A 1.381(4) . ?
O10 C32B 1.355(11) . ?
O10 H10 0.91(4) . ?
O11 C24 1.302(2) . ?
O12 C30 1.241(2) . ?
O13 C23 1.399(3) . ?
O13 H13 0.86(5) . ?
O14 C14 1.301(2) . ?
O15 C20 1.236(2) . ?
O16 C13 1.432(3) . ?
O16 H16 0.82(6) . ?
C1 H1A 0.9600 . ?
C1 H1B 0.9600 . ?
C1 H1C 0.9600 . ?
C2 H2A 0.9600 . ?
C2 H2B 0.9600 . ?
C2 H2C 0.9600 . ?
C3 C4 1.421(3) . ?
C3 C8 1.432(3) . ?
C4 H4 0.9300 . ?
C4 C5 1.371(3) . ?
C5 H5 0.9300 . ?
C5 C6 1.381(4) . ?
C6 H6 0.9300 . ?
C6 C7 1.362(3) . ?
C7 H7A 0.9300 . ?
C7 C8 1.419(3) . ?
C8 C9 1.458(3) . ?
C9 C10 1.506(3) . ?
C10 H10A 0.9600 . ?
C10 H10B 0.9600 . ?
C10 H10C 0.9600 . ?
C11 H11A 0.9600 . ?
C11 H11B 0.9600 . ?
C11 H11C 0.9600 . ?
C12 H12A 0.9600 . ?
C12 H12B 0.9600 . ?
C12 H12C 0.9600 . ?
C13 H13A 0.9600 . ?
C13 H13B 0.9600 . ?
C13 H13C 0.9600 . ?
C14 C15 1.406(3) . ?
C14 C19 1.425(3) . ?
C15 H15 0.9300 . ?
C15 C16 1.364(3) . ?
C16 H16A 0.9300 . ?
C16 C17 1.385(4) . ?
C17 H17 0.9300 . ?
C17 C18 1.352(4) . ?
C18 H18 0.9300 . ?
C18 C19 1.417(3) . ?
C19 C20 1.451(3) . ?
C20 C21 1.507(3) . ?
C21 H21A 0.9600 . ?
C21 H21B 0.9600 . ?
C21 H21C 0.9600 . ?
C22 H22A 0.9600 . ?
C22 H22B 0.9600 . ?
C22 H22C 0.9600 . ?
C23 H23A 0.9600 . ?
C23 H23B 0.9600 . ?
C23 H23C 0.9600 . ?
C24 C25 1.410(3) . ?
C24 C29 1.426(3) . ?
C25 H25 0.9300 . ?
C25 C26 1.370(4) . ?
C26 H26 0.9300 . ?
C26 C27 1.377(4) . ?
C27 H27 0.9300 . ?
C27 C28 1.361(4) . ?
C28 H28 0.9300 . ?
C28 C29 1.409(3) . ?
C29 C30 1.463(3) . ?
C30 C31 1.502(3) . ?
C31 H31A 0.9600 . ?
C31 H31B 0.9600 . ?
C31 H31C 0.9600 . ?
C32A H32A 0.9600 . ?
C32A H32B 0.9600 . ?
C32A H32C 0.9600 . ?
C32B H32D 0.9600 . ?
C32B H32E 0.9600 . ?
C32B H32F 0.9600 . ?
C33 C34 1.412(3) . ?
C33 C38 1.430(3) . ?
C34 H34 0.9300 . ?
C34 C35 1.374(4) . ?
C35 H35 0.9300 . ?
C35 C36 1.377(5) . ?
C36 H36 0.9300 . ?
C36 C37 1.356(5) . ?
C37 H37 0.9300 . ?
C37 C38 1.418(3) . ?
C38 C39 1.442(3) . ?
C39 C40 1.514(3) . ?
C40 H40A 0.9600 . ?
C40 H40B 0.9600 . ?
C40 H40C 0.9600 . ?

loop_
_geom_hbond_atom_site_label_D
_geom_hbond_atom_site_label_H
_geom_hbond_atom_site_label_A
_geom_hbond_distance_DH
_geom_hbond_distance_HA
_geom_hbond_distance_DA
_geom_hbond_angle_DHA
_geom_hbond_site_symmetry_A
_geom_hbond_publ_flag
O10 H10 O11 0.91(4) 1.80(4) 2.686(2) 164(4) . yes
O7 H7 O8 0.955(19) 1.78(2) 2.704(2) 162(5) . yes
O13 H13 O14 0.86(5) 1.82(5) 2.663(2) 166(5) . yes
O16 H16 O5 0.82(6) 1.96(6) 2.745(2) 160(6) . yes

loop_
_geom_torsion_atom_site_label_1
_geom_torsion_atom_site_label_2
_geom_torsion_atom_site_label_3
_geom_torsion_atom_site_label_4
_geom_torsion
_geom_torsion_site_symmetry_1
_geom_torsion_site_symmetry_2
_geom_torsion_site_symmetry_3
_geom_torsion_site_symmetry_4
_geom_torsion_publ_flag
Ni1 O11 C24 C25 -155.14(17) . . . . ?
Ni1 O11 C24 C29 24.6(3) . . . . ?
Ni1 O12 C30 C29 0.5(3) . . . . ?
Ni1 O12 C30 C31 -179.90(13) . . . . ?
Ni2 O8 C33 C34 171.55(17) . . . . ?
Ni2 O8 C33 C38 -9.0(3) . . . . ?
Ni2 O9 C39 C38 6.8(4) . . . . ?
Ni2 O9 C39 C40 -173.8(2) . . . . ?
Ni3 O14 C14 C15 170.43(16) . . . . ?
Ni3 O14 C14 C19 -9.5(3) . . . . ?
Ni3 O15 C20 C19 6.3(3) . . . . ?
Ni3 O15 C20 C21 -174.29(17) . . . . ?
Ni4 O5 C3 C4 170.24(14) . . . . ?
Ni4 O5 C3 C8 -7.8(3) . . . . ?
Ni4 O6 C9 C8 13.0(3) . . . . ?
Ni4 O6 C9 C10 -166.70(15) . . . . ?
O5 C3 C4 C5 -177.9(2) . . . . ?
O5 C3 C8 C7 176.71(19) . . . . ?
O5 C3 C8 C9 -1.3(3) . . . . ?
O8 C33 C34 C35 -176.4(3) . . . . ?
O8 C33 C38 C37 176.3(3) . . . . ?
O8 C33 C38 C39 -5.0(4) . . . . ?
O11 C24 C25 C26 179.3(2) . . . . ?
O11 C24 C29 C28 -179.9(2) . . . . ?
O11 C24 C29 C30 -0.4(3) . . . . ?
O14 C14 C15 C16 -178.7(2) . . . . ?
O14 C14 C19 C18 178.5(2) . . . . ?
O14 C14 C19 C20 -2.4(3) . . . . ?
C3 C4 C5 C6 0.8(4) . . . . ?
C3 C8 C9 O6 -1.2(3) . . . . ?
C3 C8 C9 C10 178.46(19) . . . . ?
C4 C3 C8 C7 -1.4(3) . . . . ?
C4 C3 C8 C9 -179.41(18) . . . . ?
C4 C5 C6 C7 -0.8(4) . . . . ?
C5 C6 C7 C8 -0.3(4) . . . . ?
C6 C7 C8 C3 1.4(3) . . . . ?
C6 C7 C8 C9 179.5(2) . . . . ?
C7 C8 C9 O6 -179.23(19) . . . . ?
C7 C8 C9 C10 0.4(3) . . . . ?
C8 C3 C4 C5 0.3(3) . . . . ?
C14 C15 C16 C17 0.3(5) . . . . ?
C14 C19 C20 O15 4.0(3) . . . . ?
C14 C19 C20 C21 -175.4(2) . . . . ?
C15 C14 C19 C18 -1.4(3) . . . . ?
C15 C14 C19 C20 177.7(2) . . . . ?
C15 C16 C17 C18 -1.6(5) . . . . ?
C16 C17 C18 C19 1.4(5) . . . . ?
C17 C18 C19 C14 0.1(4) . . . . ?
C17 C18 C19 C20 -179.0(3) . . . . ?
C18 C19 C20 O15 -176.9(2) . . . . ?
C18 C19 C20 C21 3.7(3) . . . . ?
C19 C14 C15 C16 1.2(4) . . . . ?
C24 C25 C26 C27 0.5(4) . . . . ?
C24 C29 C30 O12 -12.9(3) . . . . ?
C24 C29 C30 C31 167.58(19) . . . . ?
C25 C24 C29 C28 -0.2(3) . . . . ?
C25 C24 C29 C30 179.4(2) . . . . ?
C25 C26 C27 C28 0.1(5) . . . . ?
C26 C27 C28 C29 -0.8(4) . . . . ?
C27 C28 C29 C24 0.8(4) . . . . ?
C27 C28 C29 C30 -178.7(2) . . . . ?
C28 C29 C30 O12 166.7(2) . . . . ?
C28 C29 C30 C31 -12.9(3) . . . . ?
C29 C24 C25 C26 -0.4(4) . . . . ?
C33 C34 C35 C36 -1.4(6) . . . . ?
C33 C38 C39 O9 6.2(4) . . . . ?
C33 C38 C39 C40 -173.2(3) . . . . ?
C34 C33 C38 C37 -4.2(4) . . . . ?
C34 C33 C38 C39 174.4(2) . . . . ?
C34 C35 C36 C37 -1.1(8) . . . . ?
C35 C36 C37 C38 0.8(7) . . . . ?
C36 C37 C38 C33 1.9(6) . . . . ?
C36 C37 C38 C39 -176.8(4) . . . . ?
C37 C38 C39 O9 -175.2(3) . . . . ?
C37 C38 C39 C40 5.5(4) . . . . ?
C38 C33 C34 C35 4.1(4) . . . . ?

loop_
_exptl_oxdiff_crystal_face_indexfrac_h
_exptl_oxdiff_crystal_face_indexfrac_k
_exptl_oxdiff_crystal_face_indexfrac_l
_exptl_oxdiff_crystal_face_x
_exptl_oxdiff_crystal_face_y
_exptl_oxdiff_crystal_face_z
-0.0015 2.0001 -0.9986 -0.1304 0.1624 0.0868
0.9983 1.0011 -0.9987 -0.0044 0.1308 0.0888
-1.9971 -1.0005 -2.0001 0.0045 0.1358 -0.2491
-1.9965 -2.0018 0.9979 0.0261 -0.1713 -0.2104
1.9971 1.0005 2.0001 -0.0045 -0.1358 0.2491
1.0006 -1.9992 0.9989 0.1825 -0.1580 -0.0250
0.9974 2.0004 0.0012 -0.0957 0.0765 0.1814
-1.9980 -0.0012 -1.0001 -0.0868 0.0815 -0.1564
-1.0006 1.9992 -0.9989 -0.1825 0.1580 0.0250
1.9980 0.0012 1.0001 0.0868 -0.0815 0.1564
1.0007 -1.9982 -1.0001 0.2174 0.0227 -0.0907
0.9990 0.0008 0.0003 0.0521 0.0044 0.0618
1.9997 -1.9974 -0.9998 0.2695 0.0272 -0.0289
-1.0007 1.9982 1.0001 -0.2174 -0.0227 0.0907
-1.9988 0.9986 -0.9997 -0.1608 0.1175 -0.0966
0.0007 -1.0008 1.9985 0.0391 -0.2167 0.0059
0.0001 0.0005 -0.9995 0.0174 0.0903 -0.0328
-1.9990 0.9971 1.9988 -0.2130 -0.1535 0.0019
-1.9988 0.9981 -0.0002 -0.1782 0.0272 -0.0638
0.9999 -0.9979 -1.9992 0.1609 0.1491 -0.0637
-0.9990 -0.0008 -0.0003 -0.0521 -0.0044 -0.0618
-1.0005 1.9997 -1.9984 -0.1651 0.2483 -0.0078
0.9975 2.0009 -0.9983 -0.0783 0.1668 0.1486
-0.9991 -0.0014 0.9992 -0.0696 -0.0948 -0.0290
